data_7234344
loop_
_publ_author_name
'Hayley S. Scott'
'Boujemaa Moubaraki'
'Nicolas Paradis'
'Guillaume Chastanet'
'Jean-Francois Letard'
'Stuart R. Batten'
'Keith S. Murray'

_publ_section_title
;
 2,2'-Dipyridylamino-based ligands with substituted alkyl chain groups and
 their mononuclear-M(ii) spin crossover complexes
;
_journal_name_full 'Journal of Materials Chemistry C'
_journal_page_first 7845
_journal_page_last 7857
_journal_paper_doi 10.1039/C5TC00491H
_journal_volume 3
_journal_year 2015
_chemical_formula_sum 'C92 H152 Co N18 S2'
_chemical_formula_weight 1633.37
_chemical_name_common '[Co(DODT)2(NCS)2]'
_space_group_IT_number 2
_space_group_name_Hall '-P 1'
_space_group_name_H-M_alt 'P -1'
_symmetry_cell_setting triclinic
_symmetry_space_group_name_H-M 'P -1'
_atom_sites_solution_hydrogens geom
_atom_sites_solution_primary direct
_atom_sites_solution_secondary difmap
_cell_angle_alpha 112.77(3)
_cell_angle_beta 101.58(3)
_cell_angle_gamma 96.26(3)
_cell_formula_units_Z 4
_cell_length_a 15.933(3)
_cell_length_b 24.420(5)
_cell_length_c 28.254(6)
_cell_measurement_temperature 173(2)
_cell_volume 9716(5)
_computing_cell_refinement 'XDS (Kabsch, 1993)'
_computing_data_collection 'Blu-Ice (McPhillips et al, 2002)'
_computing_data_reduction 'XDS (Kabsch, 1993)'
_computing_molecular_graphics X-SEED
_computing_publication_material 'XCIF V6.12 (BrukerAXS, 2001).'
_computing_structure_refinement 'SHELXL-97 (Sheldrick, 1997)'
_computing_structure_solution 'SHELXS-97 (Sheldrick, 1990)'
_diffrn_ambient_temperature 173(2)
_diffrn_measured_fraction_theta_full 0.895
_diffrn_measured_fraction_theta_max 0.895
_diffrn_measurement_device_type 'ADSC Quantum 210r'
_diffrn_measurement_method 'scans in phi'
_diffrn_radiation_monochromator silicon
_diffrn_radiation_source 'Australian synchrotron'
_diffrn_radiation_type synchrotron
_diffrn_radiation_wavelength 0.71073
_diffrn_reflns_av_R_equivalents 0.1163
_diffrn_reflns_av_sigmaI/netI 0.0947
_diffrn_reflns_limit_h_max 17
_diffrn_reflns_limit_h_min -17
_diffrn_reflns_limit_k_max 26
_diffrn_reflns_limit_k_min -26
_diffrn_reflns_limit_l_max 31
_diffrn_reflns_limit_l_min -31
_diffrn_reflns_number 89372
_diffrn_reflns_theta_full 23.46
_diffrn_reflns_theta_max 23.46
_diffrn_reflns_theta_min 0.81
_exptl_absorpt_coefficient_mu 0.271
_exptl_absorpt_correction_type none
_exptl_crystal_colour Pink
_exptl_crystal_density_diffrn 1.117
_exptl_crystal_density_method 'not measured'
_exptl_crystal_description Plate
_exptl_crystal_F_000 3556
_exptl_crystal_preparation 'Magnetic properties'
_exptl_crystal_recrystallization_method 'Re-crystallisation from solvent: MeOH'
_exptl_crystal_size_max 0.04
_exptl_crystal_size_mid 0.04
_exptl_crystal_size_min 0.01
_refine_diff_density_max 0.879
_refine_diff_density_min -1.259
_refine_diff_density_rms 0.097
_refine_ls_extinction_method none
_refine_ls_goodness_of_fit_ref 1.376
_refine_ls_hydrogen_treatment mixed
_refine_ls_matrix_type fullcycle
_refine_ls_number_parameters 1776
_refine_ls_number_reflns 25639
_refine_ls_number_restraints 13
_refine_ls_restrained_S_all 1.376
_refine_ls_R_factor_all 0.1828
_refine_ls_R_factor_gt 0.1304
_refine_ls_shift/su_max 0.000
_refine_ls_shift/su_mean 0.000
_refine_ls_structure_factor_coef Fsqd
_refine_ls_weighting_details 'calc w=1/[\s^2^(Fo^2^)+(0.2000P)^2^+0.0000P] where P=(Fo^2^+2Fc^2^)/3'
_refine_ls_weighting_scheme calc
_refine_ls_wR_factor_gt 0.3565
_refine_ls_wR_factor_ref 0.3986
_reflns_number_gt 14771
_reflns_number_total 25639
_reflns_threshold_expression >2sigma(I)
_cod_data_source_file J-Mater-Chem-C-2015-3-7845.cif
_cod_data_source_block platon
_cod_depositor_comments
;
The following automatic conversions were performed:

data item '_symmetry_cell_setting' value 'Triclinic' was changed to
'triclinic' in accordance with the built-in table derived from the
CIF Core dictionary named 'cif_core.dic' version 2.4.5 last updated
on 2014-11-21.

Automatic conversion script
Id: cif_fix_values 6909 2019-04-08 15:41:33Z antanas 
;
_cod_original_cell_volume 9716(3)
_cod_original_sg_symbol_H-M P-1
_cod_database_code 7234344

loop_
_symmetry_equiv_pos_as_xyz
'x, y, z'
'-x, -y, -z'

loop_
_atom_site_label
_atom_site_type_symbol
_atom_site_fract_x
_atom_site_fract_y
_atom_site_fract_z
_atom_site_U_iso_or_equiv
_atom_site_adp_type
_atom_site_occupancy
_atom_site_symmetry_multiplicity
_atom_site_calc_flag
_atom_site_refinement_flags
_atom_site_disorder_assembly
_atom_site_disorder_group
Co1 Co 0.11956(6) 0.48478(6) 0.36883(3) 0.070 Uani 1 1 d . . .
S1 S 0.33865(16) 0.36175(16) 0.34437(10) 0.110 Uani 1 1 d . . .
N1 N 0.2057(4) 0.4270(4) 0.3625(2) 0.081 Uani 1 1 d . . .
C1 C 0.2619(4) 0.4002(4) 0.3553(3) 0.078 Uani 1 1 d . . .
Co2 Co -0.65282(6) 0.47334(5) 0.10280(3) 0.066 Uani 1 1 d . . .
S2 S -0.17125(14) 0.36900(14) 0.31265(9) 0.100 Uani 1 1 d . . .
N2 N 0.0071(4) 0.4184(3) 0.3438(2) 0.079 Uani 1 1 d . . .
C2 C -0.0663(5) 0.3974(4) 0.3307(2) 0.072 Uani 1 1 d . . .
S3 S -0.37037(13) 0.59734(14) 0.20213(8) 0.099 Uani 1 1 d . . .
N3 N 0.1280(4) 0.4978(3) 0.4497(2) 0.070 Uani 1 1 d . . .
C3 C 0.1233(5) 0.4473(4) 0.4587(3) 0.076 Uani 1 1 d . . .
H3 H 0.1216 0.4095 0.4305 0.091 Uiso 1 1 calc R . .
S4 S -0.80098(14) 0.63133(12) 0.17986(8) 0.085 Uani 1 1 d . . .
N4 N 0.0393(3) 0.5521(3) 0.3878(2) 0.070 Uani 1 1 d . . .
C4 C 0.1210(4) 0.4492(5) 0.5081(3) 0.085 Uani 1 1 d . . .
H4 H 0.1171 0.4134 0.5141 0.101 Uiso 1 1 calc R . .
N5 N 0.2287(4) 0.5573(3) 0.3852(2) 0.068 Uani 1 1 d . . .
C5 C 0.1246(4) 0.5061(5) 0.5493(3) 0.083 Uani 1 1 d . . .
H5 H 0.1249 0.5093 0.5839 0.099 Uiso 1 1 calc R . .
N6 N 0.1095(3) 0.4705(3) 0.2879(2) 0.070 Uani 1 1 d . . .
C6 C 0.1276(4) 0.5566(5) 0.5393(3) 0.077 Uani 1 1 d . . .
H6 H 0.1280 0.5950 0.5661 0.093 Uiso 1 1 calc R . .
N7 N 0.1296(3) 0.6008(3) 0.4750(2) 0.069 Uani 1 1 d . . .
C7 C 0.1299(4) 0.5498(4) 0.4886(3) 0.068 Uani 1 1 d . . .
N8 N 0.2639(4) 0.6475(3) 0.5367(2) 0.074 Uani 1 1 d . . .
C8 C 0.0569(4) 0.5992(4) 0.4358(2) 0.070 Uani 1 1 d . . .
N9 N 0.1911(4) 0.6960(3) 0.4861(2) 0.070 Uani 1 1 d . . .
C9 C 0.0060(4) 0.6416(4) 0.4483(3) 0.075 Uani 1 1 d . . .
H9 H 0.0205 0.6740 0.4828 0.090 Uiso 1 1 calc R . .
N10 N 0.3347(4) 0.7442(4) 0.5451(2) 0.083 Uani 1 1 d . . .
C10 C -0.0675(5) 0.6364(4) 0.4094(3) 0.077 Uani 1 1 d . . .
H10 H -0.1029 0.6660 0.4166 0.092 Uiso 1 1 calc R . .
N11 N 0.4044(4) 0.6916(4) 0.5884(3) 0.090 Uani 1 1 d . . .
C11 C -0.0877(4) 0.5888(4) 0.3611(3) 0.073 Uani 1 1 d . . .
H11 H -0.1388 0.5832 0.3343 0.088 Uiso 1 1 calc R . .
N12 N 0.2552(4) 0.7928(4) 0.5012(2) 0.086 Uani 1 1 d . . .
C12 C -0.0330(4) 0.5490(4) 0.3518(3) 0.071 Uani 1 1 d . . .
H12 H -0.0468 0.5165 0.3174 0.085 Uiso 1 1 calc R . .
N13 N 0.1532(3) 0.5770(3) 0.3156(2) 0.066 Uani 1 1 d . . .
C13 C 0.1985(4) 0.6511(4) 0.5013(3) 0.069 Uani 1 1 d . . .
N14 N 0.1514(4) 0.6777(3) 0.3288(2) 0.070 Uani 1 1 d . . .
C14 C 0.3315(5) 0.6947(5) 0.5558(3) 0.080 Uani 1 1 d . . .
N15 N 0.0285(3) 0.5977(3) 0.2739(2) 0.066 Uani 1 1 d . . .
C15 C 0.2604(5) 0.7412(4) 0.5106(3) 0.078 Uani 1 1 d . . .
N16 N 0.0236(4) 0.6996(3) 0.2844(2) 0.069 Uani 1 1 d . . .
C16 C 0.4865(7) 0.7364(7) 0.6042(4) 0.136 Uani 1 1 d . . .
H16A H 0.5373 0.7180 0.6114 0.163 Uiso 1 1 calc R . .
H16B H 0.4904 0.7482 0.5748 0.163 Uiso 1 1 calc R . .
N17 N 0.1499(4) 0.7738(3) 0.3313(2) 0.072 Uani 1 1 d . . .
C17 C 0.4886(13) 0.7893(9) 0.6513(8) 0.211 Uiso 1 1 d . . .
H17A H 0.5045 0.7783 0.6817 0.254 Uiso 1 1 calc R . .
H17B H 0.4275 0.7951 0.6482 0.254 Uiso 1 1 calc R . .
N18 N -0.0983(3) 0.6230(3) 0.2392(2) 0.064 Uani 1 1 d . . .
C18 C 0.5513(13) 0.8582(10) 0.6699(8) 0.211 Uiso 1 1 d . . .
H18A H 0.5569 0.8681 0.6397 0.254 Uiso 1 1 calc R . .
H18B H 0.5344 0.8916 0.6973 0.254 Uiso 1 1 calc R . .
N19 N -0.5367(4) 0.5352(4) 0.1360(2) 0.078 Uani 1 1 d . . .
C19 C 0.6287(13) 0.8368(10) 0.6917(8) 0.211 Uiso 1 1 d . . .
H19A H 0.6817 0.8673 0.6994 0.254 Uiso 1 1 calc R . .
H19B H 0.6327 0.7987 0.6629 0.254 Uiso 1 1 calc R . .
N20 N -0.7344(4) 0.5334(3) 0.1195(2) 0.074 Uani 1 1 d . . .
C20 C 0.6340(13) 0.8236(10) 0.7472(8) 0.211 Uiso 1 1 d . . .
H20A H 0.6268 0.8602 0.7763 0.254 Uiso 1 1 calc R . .
H20B H 0.5857 0.7897 0.7395 0.254 Uiso 1 1 calc R . .
N21 N -0.6431(3) 0.4744(3) 0.1806(2) 0.063 Uani 1 1 d . . .
C21 C 0.7264(13) 0.8069(10) 0.7658(8) 0.211 Uiso 1 1 d . . .
H21A H 0.7488 0.7861 0.7347 0.254 Uiso 1 1 calc R . .
H21B H 0.7701 0.8442 0.7909 0.254 Uiso 1 1 calc R . .
N22 N -0.7602(3) 0.3985(3) 0.0794(2) 0.068 Uani 1 1 d . . .
C22 C 0.7092(13) 0.7639(10) 0.7939(8) 0.211 Uiso 1 1 d . . .
H22A H 0.6860 0.7846 0.8247 0.254 Uiso 1 1 calc R . .
H22B H 0.6658 0.7265 0.7687 0.254 Uiso 1 1 calc R . .
N23 N -0.5786(3) 0.4033(3) 0.0692(2) 0.068 Uani 1 1 d . . .
C23 C 0.7978(13) 0.7476(9) 0.8128(8) 0.211 Uiso 1 1 d . . .
H23A H 0.8007 0.7076 0.7870 0.317 Uiso 1 1 calc R . .
H23B H 0.8022 0.7469 0.8477 0.317 Uiso 1 1 calc R . .
H23C H 0.8463 0.7781 0.8157 0.317 Uiso 1 1 calc R . .
N24 N -0.6588(3) 0.4794(3) 0.0281(2) 0.066 Uani 1 1 d . . .
C24 C 0.4036(5) 0.6449(4) 0.6085(3) 0.083 Uani 1 1 d . . .
H24A H 0.3458 0.6366 0.6151 0.099 Uiso 1 1 calc R . .
H24B H 0.4484 0.6606 0.6430 0.099 Uiso 1 1 calc R . .
N25 N -0.6875(3) 0.3675(3) 0.14237(19) 0.066 Uani 1 1 d . . .
C25 C 0.4208(5) 0.5869(5) 0.5720(3) 0.089 Uani 1 1 d . . .
H25A H 0.4750 0.5954 0.5618 0.107 Uiso 1 1 calc R . .
H25B H 0.3719 0.5680 0.5392 0.107 Uiso 1 1 calc R . .
N26 N -0.5644(3) 0.3441(3) 0.1813(2) 0.065 Uani 1 1 d . . .
C26 C 0.4306(5) 0.5426(5) 0.5981(3) 0.091 Uani 1 1 d . . .
H26A H 0.3791 0.5383 0.6119 0.109 Uiso 1 1 calc R . .
H26B H 0.4829 0.5606 0.6289 0.109 Uiso 1 1 calc R . .
N27 N -0.6625(4) 0.2737(3) 0.0997(2) 0.077 Uani 1 1 d . . .
C27 C 0.4395(6) 0.4791(5) 0.5620(3) 0.101 Uani 1 1 d . . .
H27A H 0.4817 0.4830 0.5416 0.121 Uiso 1 1 calc R . .
H27B H 0.4634 0.4588 0.5844 0.121 Uiso 1 1 calc R . .
N28 N -0.5334(4) 0.2466(4) 0.1369(3) 0.082 Uani 1 1 d . . .
C28 C 0.3544(6) 0.4403(6) 0.5239(4) 0.124 Uani 1 1 d . . .
H28A H 0.3347 0.4575 0.4981 0.148 Uiso 1 1 calc R . .
H28B H 0.3097 0.4413 0.5439 0.148 Uiso 1 1 calc R . .
N29 N -0.4392(4) 0.3185(3) 0.2140(2) 0.072 Uani 1 1 d . . .
C29 C 0.3604(6) 0.3733(5) 0.4930(4) 0.110 Uani 1 1 d . . .
H29A H 0.3996 0.3715 0.4696 0.132 Uiso 1 1 calc R . .
H29B H 0.3859 0.3571 0.5185 0.132 Uiso 1 1 calc R . .
N30 N -0.6329(5) 0.1775(4) 0.0596(3) 0.094 Uani 1 1 d . . .
C30 C 0.2712(6) 0.3346(5) 0.4598(4) 0.102 Uani 1 1 d . . .
H30A H 0.2323 0.3366 0.4834 0.123 Uiso 1 1 calc R . .
H30B H 0.2458 0.3512 0.4346 0.123 Uiso 1 1 calc R . .
N31 N -0.6670(4) 0.3753(3) -0.0167(2) 0.066 Uani 1 1 d . . .
C31 C 0.2741(9) 0.2695(7) 0.4289(6) 0.156 Uani 1 1 d . . .
H31A H 0.2896 0.2648 0.3959 0.234 Uiso 1 1 calc R . .
H31B H 0.2166 0.2438 0.4204 0.234 Uiso 1 1 calc R . .
H31C H 0.3181 0.2573 0.4503 0.234 Uiso 1 1 calc R . .
N32 N -0.7324(4) 0.2741(3) -0.0659(2) 0.069 Uani 1 1 d . . .
C32 C 0.3257(5) 0.8471(5) 0.5286(3) 0.086 Uani 1 1 d . . .
H32A H 0.3528 0.8504 0.5646 0.103 Uiso 1 1 calc R . .
H32B H 0.3000 0.8833 0.5330 0.103 Uiso 1 1 calc R . .
N33 N -0.8778(4) 0.2501(4) -0.1213(2) 0.078 Uani 1 1 d . . .
C33 C 0.3972(5) 0.8476(5) 0.5000(3) 0.095 Uani 1 1 d . . .
H33A H 0.4223 0.8110 0.4951 0.113 Uiso 1 1 calc R . .
H33B H 0.3703 0.8450 0.4642 0.113 Uiso 1 1 calc R . .
N34 N -0.8020(4) 0.3519(3) -0.0746(2) 0.069 Uani 1 1 d . . .
C34 C 0.4682(5) 0.9013(5) 0.5279(3) 0.099 Uani 1 1 d . . .
H34A H 0.4958 0.9033 0.5633 0.119 Uiso 1 1 calc R . .
H34B H 0.4427 0.9379 0.5336 0.119 Uiso 1 1 calc R . .
N35 N -0.8031(5) 0.1750(4) -0.1199(2) 0.089 Uani 1 1 d . . .
C35 C 0.5391(5) 0.9035(6) 0.4993(4) 0.114 Uani 1 1 d . . .
H35A H 0.5106 0.8986 0.4630 0.137 Uiso 1 1 calc R . .
H35B H 0.5665 0.8680 0.4955 0.137 Uiso 1 1 calc R . .
N36 N -0.9440(4) 0.3277(3) -0.1241(2) 0.070 Uani 1 1 d . . .
C36 C 0.6134(6) 0.9615(6) 0.5257(4) 0.113 Uani 1 1 d . . .
H36A H 0.5866 0.9967 0.5274 0.135 Uiso 1 1 calc R . .
H36B H 0.6397 0.9679 0.5628 0.135 Uiso 1 1 calc R . .
C37 C 0.6833(7) 0.9612(7) 0.4995(5) 0.144 Uani 1 1 d . . .
H37A H 0.6575 0.9572 0.4631 0.172 Uiso 1 1 calc R . .
H37B H 0.7081 0.9248 0.4960 0.172 Uiso 1 1 calc R . .
C38 C 0.7557(8) 1.0153(6) 0.5267(5) 0.137 Uiso 1 1 d . . .
H38A H 0.7819 1.0192 0.5630 0.165 Uiso 1 1 calc R . .
H38B H 0.7311 1.0518 0.5303 0.165 Uiso 1 1 calc R . .
C39 C 0.8315(10) 1.0138(7) 0.4968(6) 0.167 Uiso 1 1 d . . .
H39A H 0.8698 0.9876 0.5040 0.250 Uiso 1 1 calc R . .
H39B H 0.8659 1.0550 0.5097 0.250 Uiso 1 1 calc R . .
H39C H 0.8052 0.9980 0.4584 0.250 Uiso 1 1 calc R . .
C40 C 0.1760(5) 0.7963(5) 0.4676(3) 0.083 Uani 1 1 d . . .
H40A H 0.1535 0.7569 0.4361 0.100 Uiso 1 1 calc R . .
H40B H 0.1906 0.8276 0.4547 0.100 Uiso 1 1 calc R . .
C41 C 0.1038(5) 0.8118(5) 0.4959(3) 0.089 Uani 1 1 d . . .
H41A H 0.0940 0.7834 0.5124 0.107 Uiso 1 1 calc R . .
H41B H 0.1236 0.8533 0.5247 0.107 Uiso 1 1 calc R . .
C42 C 0.0180(5) 0.8084(5) 0.4592(4) 0.102 Uani 1 1 d . . .
H42A H 0.0039 0.7697 0.4269 0.123 Uiso 1 1 calc R . .
H42B H 0.0252 0.8419 0.4479 0.123 Uiso 1 1 calc R . .
C43 C -0.0595(7) 0.8124(7) 0.4845(6) 0.140 Uani 1 1 d . . .
H43A H -0.1123 0.8078 0.4568 0.168 Uiso 1 1 calc R . .
H43B H -0.0684 0.7767 0.4928 0.168 Uiso 1 1 calc R . .
C44 C -0.0575(9) 0.8620(8) 0.5289(5) 0.165 Uani 1 1 d . . .
H44A H -0.0470 0.8988 0.5224 0.198 Uiso 1 1 calc R . .
H44B H -0.0083 0.8658 0.5585 0.198 Uiso 1 1 calc R . .
C45 C -0.1446(13) 0.8577(10) 0.5453(8) 0.215 Uiso 1 1 d . . .
H45A H -0.1588 0.8190 0.5485 0.258 Uiso 1 1 calc R . .
H45B H -0.1932 0.8591 0.5181 0.258 Uiso 1 1 calc R . .
C46 C -0.1317(13) 0.9145(10) 0.6019(8) 0.215 Uiso 1 1 d . . .
H46A H -0.1248 0.9531 0.5978 0.258 Uiso 1 1 calc R . .
H46B H -0.0789 0.9160 0.6281 0.258 Uiso 1 1 calc R . .
C47 C -0.2191(12) 0.9047(9) 0.6220(8) 0.215 Uiso 1 1 d . . .
H47A H -0.2696 0.8828 0.5910 0.322 Uiso 1 1 calc R . .
H47B H -0.2297 0.9442 0.6438 0.322 Uiso 1 1 calc R . .
H47C H -0.2103 0.8810 0.6431 0.322 Uiso 1 1 calc R . .
C48 C 0.3013(4) 0.5682(4) 0.4235(2) 0.073 Uani 1 1 d . . .
H48 H 0.3028 0.5425 0.4415 0.087 Uiso 1 1 calc R . .
C49 C 0.3735(4) 0.6130(4) 0.4389(3) 0.078 Uani 1 1 d . . .
H49 H 0.4227 0.6190 0.4670 0.094 Uiso 1 1 calc R . .
C50 C 0.3709(4) 0.6494(4) 0.4111(3) 0.077 Uani 1 1 d . . .
H50 H 0.4187 0.6818 0.4205 0.092 Uiso 1 1 calc R . .
C51 C 0.2987(4) 0.6382(4) 0.3698(3) 0.073 Uani 1 1 d . . .
H51 H 0.2972 0.6618 0.3498 0.087 Uiso 1 1 calc R . .
C52 C 0.2282(4) 0.5919(4) 0.3579(2) 0.067 Uani 1 1 d . . .
C53 C 0.1300(4) 0.5175(4) 0.2747(3) 0.071 Uani 1 1 d . . .
C54 C 0.1323(4) 0.5084(4) 0.2238(3) 0.071 Uani 1 1 d . . .
H54 H 0.1468 0.5417 0.2153 0.086 Uiso 1 1 calc R . .
C55 C 0.1125(4) 0.4485(4) 0.1849(3) 0.076 Uani 1 1 d . . .
H55 H 0.1128 0.4406 0.1493 0.092 Uiso 1 1 calc R . .
C56 C 0.0928(5) 0.4020(5) 0.1982(3) 0.080 Uani 1 1 d . . .
H56 H 0.0790 0.3614 0.1717 0.096 Uiso 1 1 calc R . .
C57 C 0.0928(5) 0.4132(4) 0.2507(3) 0.077 Uani 1 1 d . . .
H57 H 0.0808 0.3802 0.2599 0.092 Uiso 1 1 calc R . .
C58 C 0.1104(5) 0.6202(4) 0.3057(3) 0.070 Uani 1 1 d . . .
C59 C 0.1078(5) 0.7170(4) 0.3145(3) 0.070 Uani 1 1 d . . .
C60 C -0.0118(5) 0.6409(4) 0.2670(2) 0.066 Uani 1 1 d . . .
C61 C 0.2439(5) 0.7891(5) 0.3565(3) 0.081 Uani 1 1 d . . .
H61A H 0.2566 0.7691 0.3809 0.097 Uiso 1 1 calc R . .
H61B H 0.2626 0.8336 0.3778 0.097 Uiso 1 1 calc R . .
C62 C 0.2961(5) 0.7684(5) 0.3140(3) 0.089 Uani 1 1 d . B .
H62A H 0.2739 0.7245 0.2911 0.107 Uiso 1 1 calc R . .
H62B H 0.2858 0.7904 0.2911 0.107 Uiso 1 1 calc R . .
C63 C 0.3948(5) 0.7797(5) 0.3386(3) 0.104 Uani 1 1 d . . .
H63A H 0.4052 0.7709 0.3705 0.125 Uiso 1 1 calc R A 1
H63B H 0.4216 0.8228 0.3498 0.125 Uiso 1 1 calc R A 1
C64 C 0.4383(6) 0.7372(5) 0.2962(4) 0.096 Uiso 1 1 d . B 1
H64A H 0.5019 0.7449 0.3125 0.115 Uiso 1 1 calc R B 1
H64B H 0.4135 0.6943 0.2871 0.115 Uiso 1 1 calc R B 1
C65 C 0.4256(6) 0.7460(4) 0.2483(3) 0.087 Uiso 1 1 d . . .
H65A H 0.4461 0.7896 0.2578 0.105 Uiso 1 1 calc R B 1
H65B H 0.3620 0.7354 0.2308 0.105 Uiso 1 1 calc R B 1
C66 C 0.4715(7) 0.7098(5) 0.2087(4) 0.107 Uiso 1 1 d . B .
H66A H 0.5355 0.7241 0.2243 0.128 Uiso 1 1 calc R . .
H66B H 0.4569 0.6666 0.2023 0.128 Uiso 1 1 calc R . .
C67 C 0.4484(9) 0.7139(7) 0.1573(5) 0.150 Uiso 1 1 d . . .
H67A H 0.4518 0.7572 0.1644 0.180 Uiso 1 1 calc R B .
H67B H 0.3868 0.6926 0.1389 0.180 Uiso 1 1 calc R . .
C68 C 0.5027(8) 0.6890(6) 0.1208(5) 0.138 Uiso 1 1 d . B .
H68A H 0.5639 0.6981 0.1413 0.207 Uiso 1 1 calc R . .
H68B H 0.4983 0.7072 0.0953 0.207 Uiso 1 1 calc R . .
H68C H 0.4821 0.6449 0.1016 0.207 Uiso 1 1 calc R . .
C69 C 0.1129(5) 0.8133(4) 0.3107(3) 0.082 Uani 1 1 d . . .
H69A H 0.0777 0.7888 0.2735 0.099 Uiso 1 1 calc R . .
H69B H 0.1611 0.8421 0.3100 0.099 Uiso 1 1 calc R . .
C70 C 0.0547(5) 0.8497(4) 0.3427(3) 0.078 Uani 1 1 d . . .
H70A H 0.0077 0.8214 0.3448 0.093 Uiso 1 1 calc R . .
H70B H 0.0902 0.8763 0.3794 0.093 Uiso 1 1 calc R . .
C71 C 0.0143(6) 0.8882(5) 0.3165(3) 0.087 Uani 1 1 d . . .
H71A H 0.0620 0.9151 0.3135 0.104 Uiso 1 1 calc R . .
H71B H -0.0213 0.8609 0.2800 0.104 Uiso 1 1 calc R . .
C72 C -0.0431(6) 0.9269(5) 0.3458(3) 0.087 Uani 1 1 d . . .
H72A H -0.0882 0.9004 0.3513 0.105 Uiso 1 1 calc R . .
H72B H -0.0066 0.9564 0.3813 0.105 Uiso 1 1 calc R . .
C73 C -0.0874(7) 0.9606(5) 0.3178(4) 0.104 Uani 1 1 d . . .
H73A H -0.1256 0.9308 0.2828 0.125 Uiso 1 1 calc R . .
H73B H -0.0423 0.9856 0.3110 0.125 Uiso 1 1 calc R . .
C74 C -0.1430(7) 1.0019(5) 0.3476(4) 0.102 Uani 1 1 d . . .
H74A H -0.1842 0.9779 0.3578 0.122 Uiso 1 1 calc R . .
H74B H -0.1041 1.0347 0.3807 0.122 Uiso 1 1 calc R . .
C75 C -0.1945(8) 1.0300(6) 0.3152(5) 0.127 Uiso 1 1 d . . .
H75A H -0.2324 0.9973 0.2817 0.153 Uiso 1 1 calc R . .
H75B H -0.1534 1.0551 0.3060 0.153 Uiso 1 1 calc R . .
C76 C -0.2524(8) 1.0702(6) 0.3460(5) 0.140 Uiso 1 1 d . . .
H76A H -0.2884 1.0468 0.3589 0.210 Uiso 1 1 calc R . .
H76B H -0.2904 1.0831 0.3222 0.210 Uiso 1 1 calc R . .
H76C H -0.2147 1.1061 0.3764 0.210 Uiso 1 1 calc R . .
C77 C -0.1448(5) 0.6663(4) 0.2284(3) 0.069 Uani 1 1 d . . .
H77A H -0.1955 0.6440 0.1969 0.083 Uiso 1 1 calc R . .
H77B H -0.1055 0.6929 0.2195 0.083 Uiso 1 1 calc R . .
C78 C -0.1778(5) 0.7060(4) 0.2751(3) 0.075 Uani 1 1 d . . .
H78A H -0.1278 0.7282 0.3070 0.091 Uiso 1 1 calc R . .
H78B H -0.2189 0.6799 0.2836 0.091 Uiso 1 1 calc R . .
C79 C -0.2245(5) 0.7516(4) 0.2606(3) 0.082 Uani 1 1 d . . .
H79A H -0.1823 0.7786 0.2537 0.099 Uiso 1 1 calc R . .
H79B H -0.2720 0.7291 0.2273 0.099 Uiso 1 1 calc R . .
C80 C -0.2633(5) 0.7903(5) 0.3044(3) 0.087 Uani 1 1 d . . .
H80A H -0.3060 0.7634 0.3111 0.105 Uiso 1 1 calc R . .
H80B H -0.2160 0.8128 0.3377 0.105 Uiso 1 1 calc R . .
C81 C -0.3085(6) 0.8349(5) 0.2894(3) 0.095 Uani 1 1 d . . .
H81A H -0.3559 0.8119 0.2562 0.114 Uiso 1 1 calc R . .
H81B H -0.2657 0.8608 0.2819 0.114 Uiso 1 1 calc R . .
C82 C -0.3480(7) 0.8761(6) 0.3324(4) 0.115 Uani 1 1 d . . .
H82A H -0.3885 0.8502 0.3413 0.138 Uiso 1 1 calc R . .
H82B H -0.3001 0.9007 0.3650 0.138 Uiso 1 1 calc R . .
C83 C -0.3966(7) 0.9180(6) 0.3161(4) 0.123 Uani 1 1 d . . .
H83A H -0.4473 0.8937 0.2852 0.147 Uiso 1 1 calc R . .
H83B H -0.3575 0.9423 0.3050 0.147 Uiso 1 1 calc R . .
C84 C -0.4300(9) 0.9621(7) 0.3624(6) 0.164 Uani 1 1 d . . .
H84A H -0.4592 0.9388 0.3781 0.247 Uiso 1 1 calc R . .
H84B H -0.4714 0.9824 0.3482 0.247 Uiso 1 1 calc R . .
H84C H -0.3801 0.9926 0.3897 0.247 Uiso 1 1 calc R . .
C85 C -0.1475(4) 0.5620(4) 0.2246(2) 0.068 Uani 1 1 d . . .
H85A H -0.2026 0.5655 0.2355 0.082 Uiso 1 1 calc R . .
H85B H -0.1127 0.5430 0.2448 0.082 Uiso 1 1 calc R . .
C86 C -0.1693(5) 0.5208(4) 0.1661(2) 0.074 Uani 1 1 d . . .
H86A H -0.1145 0.5181 0.1548 0.089 Uiso 1 1 calc R . .
H86B H -0.2060 0.5388 0.1458 0.089 Uiso 1 1 calc R . .
C87 C -0.2177(5) 0.4570(4) 0.1524(3) 0.074 Uani 1 1 d . . .
H87A H -0.2684 0.4602 0.1679 0.088 Uiso 1 1 calc R . .
H87B H -0.2408 0.4354 0.1132 0.088 Uiso 1 1 calc R . .
C88 C -0.1629(5) 0.4196(4) 0.1717(3) 0.077 Uani 1 1 d . . .
H88A H -0.1522 0.4355 0.2108 0.093 Uiso 1 1 calc R . .
H88B H -0.1053 0.4250 0.1640 0.093 Uiso 1 1 calc R . .
C89 C -0.2021(5) 0.3522(4) 0.1475(3) 0.080 Uani 1 1 d . . .
H89A H -0.2559 0.3464 0.1590 0.096 Uiso 1 1 calc R . .
H89B H -0.2195 0.3372 0.1083 0.096 Uiso 1 1 calc R . .
C90 C -0.1435(6) 0.3147(5) 0.1617(4) 0.097 Uani 1 1 d . . .
H90A H -0.0892 0.3218 0.1511 0.116 Uiso 1 1 calc R . .
H90B H -0.1271 0.3296 0.2009 0.116 Uiso 1 1 calc R . .
C91 C -0.1774(8) 0.2496(6) 0.1387(5) 0.124 Uani 1 1 d . . .
H91A H -0.1945 0.2341 0.0994 0.148 Uiso 1 1 calc R . .
H91B H -0.2308 0.2418 0.1499 0.148 Uiso 1 1 calc R . .
C92 C -0.1136(12) 0.2156(9) 0.1543(7) 0.205 Uiso 1 1 d . . .
H92A H -0.0552 0.2322 0.1537 0.307 Uiso 1 1 calc R . .
H92B H -0.1311 0.1726 0.1292 0.307 Uiso 1 1 calc R . .
H92C H -0.1123 0.2194 0.1903 0.307 Uiso 1 1 calc R . .
C93 C -0.4662(4) 0.5621(4) 0.1642(3) 0.071 Uani 1 1 d . . .
C94 C -0.7631(4) 0.5731(4) 0.1447(2) 0.067 Uani 1 1 d . . .
C95 C -0.6217(4) 0.5285(4) 0.2240(3) 0.075 Uani 1 1 d . . .
H95 H -0.6066 0.5645 0.2194 0.090 Uiso 1 1 calc R . .
C96 C -0.6210(4) 0.5334(4) 0.2741(2) 0.076 Uani 1 1 d . . .
H96 H -0.6046 0.5721 0.3036 0.091 Uiso 1 1 calc R . .
C97 C -0.6444(4) 0.4818(4) 0.2812(3) 0.077 Uani 1 1 d . . .
H97 H -0.6444 0.4847 0.3157 0.092 Uiso 1 1 calc R . .
C98 C -0.6676(4) 0.4260(5) 0.2384(2) 0.079 Uani 1 1 d . . .
H98 H -0.6850 0.3899 0.2424 0.095 Uiso 1 1 calc R . .
C99 C -0.6647(4) 0.4246(4) 0.1880(3) 0.072 Uani 1 1 d . . .
C100 C -0.7604(4) 0.3575(4) 0.1003(3) 0.070 Uani 1 1 d . . .
C101 C -0.8287(5) 0.3099(5) 0.0826(3) 0.083 Uani 1 1 d . . .
H101 H -0.8278 0.2825 0.0991 0.100 Uiso 1 1 calc R . .
C102 C -0.8992(5) 0.3005(5) 0.0412(3) 0.087 Uani 1 1 d . . .
H102 H -0.9459 0.2663 0.0280 0.104 Uiso 1 1 calc R . .
C103 C -0.9004(4) 0.3426(4) 0.0192(3) 0.076 Uani 1 1 d . . .
H103 H -0.9480 0.3380 -0.0093 0.091 Uiso 1 1 calc R . .
C104 C -0.8317(4) 0.3903(4) 0.0396(2) 0.068 Uani 1 1 d . . .
H104 H -0.8334 0.4197 0.0254 0.081 Uiso 1 1 calc R . .
C105 C -0.6354(5) 0.3252(4) 0.1411(3) 0.073 Uani 1 1 d . . .
C106 C -0.5152(5) 0.3021(4) 0.1764(3) 0.069 Uani 1 1 d . . .
C107 C -0.6090(5) 0.2333(5) 0.0986(3) 0.083 Uani 1 1 d . . .
C108 C -0.3776(5) 0.2771(4) 0.2109(3) 0.081 Uani 1 1 d . . .
H10A H -0.3887 0.2474 0.1734 0.098 Uiso 1 1 calc R . .
H10B H -0.3170 0.3009 0.2222 0.098 Uiso 1 1 calc R . .
C109 C -0.3851(7) 0.2442(6) 0.2444(4) 0.113 Uani 1 1 d . . .
H10C H -0.4455 0.2204 0.2337 0.136 Uiso 1 1 calc R . .
H10D H -0.3717 0.2732 0.2822 0.136 Uiso 1 1 calc R . .
C110 C -0.3145(8) 0.1980(6) 0.2365(5) 0.122 Uiso 1 1 d . . .
H11A H -0.3369 0.1641 0.2007 0.147 Uiso 1 1 calc R . .
H11B H -0.2583 0.2206 0.2374 0.147 Uiso 1 1 calc R . .
C111 C -0.2973(10) 0.1732(7) 0.2745(6) 0.164 Uiso 1 1 d . . .
H11C H -0.2644 0.1408 0.2614 0.197 Uiso 1 1 calc R . .
H11D H -0.3542 0.1537 0.2757 0.197 Uiso 1 1 calc R . .
C112 C -0.2481(8) 0.2154(7) 0.3296(5) 0.138 Uiso 1 1 d . . .
H11E H -0.2632 0.1994 0.3548 0.166 Uiso 1 1 calc R . .
H11F H -0.2643 0.2555 0.3386 0.166 Uiso 1 1 calc R . .
C113 C -0.1478(6) 0.2223(5) 0.3347(4) 0.104 Uiso 1 1 d . . .
H11G H -0.1318 0.1820 0.3242 0.125 Uiso 1 1 calc R . .
H11H H -0.1320 0.2402 0.3109 0.125 Uiso 1 1 calc R . .
C114 C -0.0985(7) 0.2634(5) 0.3925(4) 0.113 Uiso 1 1 d . . .
H11I H -0.1152 0.2454 0.4160 0.136 Uiso 1 1 calc R . .
H11J H -0.1151 0.3035 0.4027 0.136 Uiso 1 1 calc R . .
C115 C 0.0004(8) 0.2715(7) 0.3996(6) 0.149 Uiso 1 1 d . . .
H11K H 0.0137 0.2343 0.3752 0.223 Uiso 1 1 calc R . .
H11L H 0.0298 0.2798 0.4364 0.223 Uiso 1 1 calc R . .
H11M H 0.0212 0.3056 0.3918 0.223 Uiso 1 1 calc R . .
C116 C -0.4106(4) 0.3791(4) 0.2577(3) 0.075 Uani 1 1 d D . .
H11N H -0.3748 0.3765 0.2894 0.091 Uiso 1 1 calc R . .
H11O H -0.4626 0.3948 0.2669 0.091 Uiso 1 1 calc R . .
C117 C -0.3564(5) 0.4238(4) 0.2432(3) 0.083 Uani 1 1 d D . .
H11P H -0.3086 0.4053 0.2300 0.100 Uiso 1 1 calc R . .
H11Q H -0.3946 0.4290 0.2136 0.100 Uiso 1 1 calc R . .
C118 C -0.3173(4) 0.4848(4) 0.2874(2) 0.070 Uani 1 1 d D . .
H11R H -0.2720 0.5052 0.2768 0.084 Uiso 1 1 calc R . .
H11S H -0.2872 0.4791 0.3188 0.084 Uiso 1 1 calc R . .
C119 C -0.3794(4) 0.5271(4) 0.3041(3) 0.076 Uani 1 1 d D . .
H11T H -0.4186 0.5108 0.3208 0.091 Uiso 1 1 calc R . .
H11U H -0.4163 0.5287 0.2722 0.091 Uiso 1 1 calc R . .
C120 C -0.3296(4) 0.5925(4) 0.3441(3) 0.078 Uani 1 1 d D . .
H12A H -0.2931 0.5904 0.3759 0.094 Uiso 1 1 calc R . .
H12B H -0.2895 0.6079 0.3273 0.094 Uiso 1 1 calc R . .
C121 C -0.3867(5) 0.6375(4) 0.3621(3) 0.086 Uani 1 1 d D . .
H12C H -0.4262 0.6234 0.3799 0.103 Uiso 1 1 calc R . .
H12D H -0.4233 0.6406 0.3308 0.103 Uiso 1 1 calc R . .
C122 C -0.3293(5) 0.7002(5) 0.4010(4) 0.101 Uani 1 1 d D . .
H12E H -0.2942 0.7154 0.3817 0.121 Uiso 1 1 calc R . .
H12F H -0.2881 0.6954 0.4297 0.121 Uiso 1 1 calc R . .
C123 C -0.3822(6) 0.7478(5) 0.4262(4) 0.111 Uani 1 1 d D . .
H12G H -0.4254 0.7512 0.3980 0.167 Uiso 1 1 calc R . .
H12H H -0.3423 0.7872 0.4481 0.167 Uiso 1 1 calc R . .
H12I H -0.4123 0.7352 0.4485 0.167 Uiso 1 1 calc R . .
C124 C -0.5783(8) 0.1344(6) 0.0559(4) 0.121 Uani 1 1 d . . .
H12J H -0.6149 0.0930 0.0355 0.145 Uiso 1 1 calc R . .
H12K H -0.5511 0.1385 0.0922 0.145 Uiso 1 1 calc R . .
C125 C -0.5049(9) 0.1420(7) 0.0288(6) 0.150 Uiso 1 1 d . . .
H12L H -0.5324 0.1380 -0.0074 0.179 Uiso 1 1 calc R . .
H12M H -0.4685 0.1835 0.0493 0.179 Uiso 1 1 calc R . .
C126 C -0.4474(11) 0.0977(8) 0.0245(7) 0.179 Uiso 1 1 d . . .
H12N H -0.4852 0.0566 0.0047 0.215 Uiso 1 1 calc R . .
H12O H -0.4094 0.1025 0.0020 0.215 Uiso 1 1 calc R . .
C127 C -0.3931(10) 0.0989(7) 0.0707(6) 0.155 Uiso 1 1 d . . .
H12P H -0.4317 0.0885 0.0907 0.186 Uiso 1 1 calc R . .
H12Q H -0.3616 0.1415 0.0928 0.186 Uiso 1 1 calc R . .
C128 C -0.3222(10) 0.0578(7) 0.0672(6) 0.157 Uiso 1 1 d . . .
H12R H -0.3505 0.0151 0.0429 0.189 Uiso 1 1 calc R . .
H12S H -0.2768 0.0713 0.0524 0.189 Uiso 1 1 calc R . .
C129 C -0.2821(11) 0.0617(8) 0.1191(6) 0.171 Uiso 1 1 d . . .
H12T H -0.3280 0.0475 0.1331 0.205 Uiso 1 1 calc R . .
H12U H -0.2564 0.1049 0.1434 0.205 Uiso 1 1 calc R . .
C130 C -0.2105(9) 0.0249(7) 0.1200(6) 0.153 Uiso 1 1 d . . .
H13A H -0.1626 0.0386 0.1071 0.184 Uiso 1 1 calc R . .
H13B H -0.2345 -0.0189 0.0977 0.184 Uiso 1 1 calc R . .
C131 C -0.1767(15) 0.0378(11) 0.1809(9) 0.256 Uiso 1 1 d . . .
H13C H -0.1527 0.0812 0.2021 0.385 Uiso 1 1 calc R . .
H13D H -0.1309 0.0149 0.1850 0.385 Uiso 1 1 calc R . .
H13E H -0.2256 0.0250 0.1931 0.385 Uiso 1 1 calc R . .
C132 C -0.7172(7) 0.1613(6) 0.0212(4) 0.116 Uiso 1 1 d D . .
H13F H -0.7160 0.1282 -0.0126 0.139 Uiso 1 1 calc R . .
H13G H -0.7283 0.1968 0.0140 0.139 Uiso 1 1 calc R . .
C133 C -0.7922(8) 0.1405(7) 0.0414(6) 0.152 Uiso 1 1 d D . .
H13H H -0.7795 0.1059 0.0497 0.182 Uiso 1 1 calc R . .
H13I H -0.7933 0.1740 0.0750 0.182 Uiso 1 1 calc R . .
C134 C -0.8802(11) 0.1219(10) 0.0035(8) 0.224 Uiso 1 1 d D . .
H13J H -0.8823 0.0846 -0.0282 0.269 Uiso 1 1 calc R . .
H13K H -0.8904 0.1542 -0.0086 0.269 Uiso 1 1 calc R . .
C135 C -0.9538(12) 0.1098(11) 0.0289(9) 0.250 Uiso 1 1 d D . .
H13L H -0.9440 0.1429 0.0647 0.300 Uiso 1 1 calc R . .
H13M H -0.9533 0.0712 0.0326 0.300 Uiso 1 1 calc R . .
C136 C -1.0477(12) 0.1061(11) -0.0086(9) 0.250 Uiso 1 1 d D . .
H13N H -1.0652 0.1459 0.0028 0.300 Uiso 1 1 calc R . .
H13O H -1.0472 0.0913 -0.0465 0.300 Uiso 1 1 calc R . .
C137 C -1.1064(13) 0.0606(10) 0.0009(9) 0.250 Uiso 1 1 d D . .
H13P H -1.1149 0.0788 0.0372 0.300 Uiso 1 1 calc R . .
H13Q H -1.0809 0.0243 -0.0031 0.300 Uiso 1 1 calc R . .
C138 C -1.1944(14) 0.0434(10) -0.0418(9) 0.250 Uiso 1 1 d D . .
H13R H -1.1876 0.0180 -0.0773 0.300 Uiso 1 1 calc R . .
H13S H -1.2398 0.0197 -0.0339 0.300 Uiso 1 1 calc R . .
C139 C -1.2229(14) 0.1016(11) -0.0419(9) 0.250 Uiso 1 1 d D . .
H13T H -1.2739 0.1071 -0.0275 0.375 Uiso 1 1 calc R . .
H13U H -1.2381 0.0982 -0.0785 0.375 Uiso 1 1 calc R . .
H13V H -1.1747 0.1366 -0.0199 0.375 Uiso 1 1 calc R . .
C140 C -0.5108(4) 0.3987(4) 0.1031(3) 0.069 Uani 1 1 d . . .
H140 H -0.4936 0.4279 0.1391 0.083 Uiso 1 1 calc R . .
C141 C -0.4646(5) 0.3524(5) 0.0872(3) 0.085 Uani 1 1 d . . .
H141 H -0.4170 0.3498 0.1120 0.102 Uiso 1 1 calc R . .
C142 C -0.4890(5) 0.3109(5) 0.0353(3) 0.082 Uani 1 1 d . . .
H142 H -0.4600 0.2781 0.0236 0.098 Uiso 1 1 calc R . .
C143 C -0.5565(5) 0.3177(4) 0.0004(3) 0.076 Uani 1 1 d . . .
H143 H -0.5738 0.2901 -0.0361 0.092 Uiso 1 1 calc R . .
C144 C -0.5987(4) 0.3646(4) 0.0187(2) 0.066 Uani 1 1 d . . .
C145 C -0.6555(4) 0.4330(4) -0.0156(2) 0.067 Uani 1 1 d . . .
C146 C -0.6393(4) 0.4422(4) -0.0599(3) 0.070 Uani 1 1 d . . .
H146 H -0.6390 0.4086 -0.0914 0.084 Uiso 1 1 calc R . .
C147 C -0.6241(4) 0.4997(4) -0.0568(3) 0.072 Uani 1 1 d . . .
H147 H -0.6127 0.5059 -0.0862 0.086 Uiso 1 1 calc R . .
C148 C -0.6251(4) 0.5498(4) -0.0106(3) 0.073 Uani 1 1 d . . .
H148 H -0.6134 0.5904 -0.0069 0.088 Uiso 1 1 calc R . .
C149 C -0.6452(4) 0.5344(4) 0.0299(2) 0.071 Uani 1 1 d . . .
H149 H -0.6492 0.5667 0.0612 0.085 Uiso 1 1 calc R . .
C150 C -0.7362(4) 0.3301(4) -0.0547(2) 0.063 Uani 1 1 d . . .
C151 C -0.8716(5) 0.3099(4) -0.1061(2) 0.065 Uani 1 1 d . . .
C152 C -0.8038(5) 0.2360(4) -0.1018(3) 0.077 Uani 1 1 d . . .
C153 C -0.9422(5) 0.3888(4) -0.1153(3) 0.078 Uani 1 1 d . . .
H15A H -0.9709 0.3895 -0.1495 0.093 Uiso 1 1 calc R . .
H15B H -0.8803 0.4097 -0.1051 0.093 Uiso 1 1 calc R . .
C154 C -0.9862(5) 0.4263(4) -0.0726(2) 0.072 Uani 1 1 d . . .
H15C H -1.0483 0.4059 -0.0826 0.086 Uiso 1 1 calc R . .
H15D H -0.9574 0.4264 -0.0381 0.086 Uiso 1 1 calc R . .
C155 C -0.9824(4) 0.4897(4) -0.0656(3) 0.071 Uani 1 1 d . . .
H15E H -1.0257 0.5061 -0.0462 0.085 Uiso 1 1 calc R . .
H15F H -1.0001 0.4898 -0.1012 0.085 Uiso 1 1 calc R . .
C156 C -0.8933(4) 0.5318(4) -0.0358(3) 0.078 Uani 1 1 d . . .
H15G H -0.8758 0.5322 0.0001 0.093 Uiso 1 1 calc R . .
H15H H -0.8497 0.5153 -0.0549 0.093 Uiso 1 1 calc R . .
C157 C -0.8905(5) 0.5966(4) -0.0296(3) 0.082 Uani 1 1 d . . .
H15I H -0.9089 0.5957 -0.0655 0.098 Uiso 1 1 calc R . .
H15J H -0.9344 0.6127 -0.0105 0.098 Uiso 1 1 calc R . .
C158 C -0.8050(6) 0.6402(5) -0.0010(3) 0.104 Uani 1 1 d . . .
H15K H -0.7609 0.6248 -0.0201 0.124 Uiso 1 1 calc R . .
H15L H -0.7861 0.6415 0.0351 0.124 Uiso 1 1 calc R . .
C159 C -0.8065(7) 0.7049(5) 0.0043(4) 0.112 Uani 1 1 d . . .
H15M H -0.8327 0.7030 -0.0313 0.135 Uiso 1 1 calc R . .
H15N H -0.8449 0.7222 0.0274 0.135 Uiso 1 1 calc R . .
C160 C -0.7175(8) 0.7473(6) 0.0272(5) 0.135 Uiso 1 1 d . . .
H16C H -0.6869 0.7446 0.0597 0.202 Uiso 1 1 calc R . .
H16D H -0.7249 0.7891 0.0356 0.202 Uiso 1 1 calc R . .
H16E H -0.6830 0.7357 0.0011 0.202 Uiso 1 1 calc R . .
C161 C -1.0252(5) 0.2826(5) -0.1587(3) 0.089 Uani 1 1 d . . .
H16F H -1.0098 0.2465 -0.1841 0.107 Uiso 1 1 calc R . .
H16G H -1.0612 0.3003 -0.1796 0.107 Uiso 1 1 calc R . .
C162 C -1.0776(6) 0.2634(5) -0.1275(4) 0.103 Uani 1 1 d . . .
H16H H -1.0982 0.2979 -0.1037 0.124 Uiso 1 1 calc R . .
H16I H -1.0433 0.2456 -0.1060 0.124 Uiso 1 1 calc R . .
C163 C -1.1557(10) 0.2148(7) -0.1720(6) 0.162 Uiso 1 1 d . . .
H16J H -1.1824 0.2325 -0.1961 0.195 Uiso 1 1 calc R . .
H16K H -1.1329 0.1799 -0.1933 0.195 Uiso 1 1 calc R . .
C164 C -1.2158(13) 0.1955(10) -0.1542(8) 0.216 Uiso 1 1 d . . .
H16L H -1.2360 0.2313 -0.1320 0.259 Uiso 1 1 calc R . .
H16M H -1.1878 0.1781 -0.1303 0.259 Uiso 1 1 calc R . .
C165 C -1.3016(11) 0.1460(8) -0.1956(7) 0.168 Uiso 1 1 d . . .
H16N H -1.3456 0.1424 -0.1762 0.201 Uiso 1 1 calc R . .
H16O H -1.3272 0.1605 -0.2224 0.201 Uiso 1 1 calc R . .
C166 C -1.2849(14) 0.0912(11) -0.2207(9) 0.204 Uiso 1 1 d . . .
C167 C -1.377(3) 0.046(2) -0.263(2) 0.252 Uiso 0.50 1 d P . .
H16P H -1.4209 0.0388 -0.2447 0.303 Uiso 0.50 1 calc PR . .
H16Q H -1.4028 0.0625 -0.2886 0.303 Uiso 0.50 1 calc PR . .
C267 C -1.247(3) 0.080(2) -0.2583(19) 0.252 Uiso 0.50 1 d P . .
H1 H -1.2059 0.0536 -0.2545 0.303 Uiso 0.50 1 calc PR . .
H2 H -1.2128 0.1186 -0.2539 0.303 Uiso 0.50 1 calc PR . .
C168 C -1.356(3) 0.009(2) -0.2810(19) 0.252 Uiso 0.50 1 d P . .
H13 H -1.3414 0.0098 -0.3129 0.378 Uiso 0.50 1 calc PR . .
H14 H -1.4026 -0.0263 -0.2914 0.378 Uiso 0.50 1 calc PR . .
H16T H -1.3045 0.0076 -0.2568 0.378 Uiso 0.50 1 calc PR . .
C268 C -1.315(3) 0.046(2) -0.3213(19) 0.252 Uiso 0.50 1 d P . .
H26C H -1.3159 0.0020 -0.3362 0.378 Uiso 0.50 1 calc PR . .
H26D H -1.2946 0.0633 -0.3437 0.378 Uiso 0.50 1 calc PR . .
H26E H -1.3749 0.0518 -0.3203 0.378 Uiso 0.50 1 calc PR . .
C169 C -0.8760(6) 0.1295(5) -0.1626(3) 0.096 Uani 1 1 d . . .
H16R H -0.8533 0.0942 -0.1834 0.115 Uiso 1 1 calc R . .
H16S H -0.9017 0.1472 -0.1869 0.115 Uiso 1 1 calc R . .
C170 C -0.9471(6) 0.1080(6) -0.1415(4) 0.113 Uani 1 1 d . . .
H17C H -0.9715 0.1428 -0.1217 0.136 Uiso 1 1 calc R . .
H17D H -0.9214 0.0912 -0.1164 0.136 Uiso 1 1 calc R . .
C171 C -1.0223(7) 0.0582(6) -0.1878(5) 0.128 Uani 1 1 d . . .
C172 C -1.0797(15) 0.0312(11) -0.1677(9) 0.114 Uiso 0.50 1 d P . .
H17I H -1.0484 0.0107 -0.1476 0.137 Uiso 0.50 1 calc PR . .
H17J H -1.1050 0.0622 -0.1435 0.137 Uiso 0.50 1 calc PR . .
C272 C -1.002(2) -0.0068(16) -0.2025(13) 0.176 Uiso 0.50 1 d P . .
H27E H -0.9480 -0.0056 -0.2142 0.211 Uiso 0.50 1 calc PR . .
H27F H -0.9869 -0.0107 -0.1684 0.211 Uiso 0.50 1 calc PR . .
C173 C -1.140(3) -0.008(2) -0.208(2) 0.250 Uiso 0.50 1 d P . .
H17K H -1.1145 -0.0307 -0.2369 0.300 Uiso 0.50 1 calc PR . .
H17L H -1.1819 0.0135 -0.2219 0.300 Uiso 0.50 1 calc PR . .
C273 C -1.064(2) -0.0684(15) -0.2432(12) 0.164 Uiso 0.50 1 d P . .
H27C H -1.0707 -0.0702 -0.2794 0.197 Uiso 0.50 1 calc PR . .
H27D H -1.1224 -0.0690 -0.2362 0.197 Uiso 0.50 1 calc PR . .
C174 C -1.190(3) -0.053(2) -0.189(2) 0.250 Uiso 0.50 1 d P . .
H17M H -1.2342 -0.0334 -0.1719 0.300 Uiso 0.50 1 calc PR . .
H17N H -1.2223 -0.0903 -0.2208 0.300 Uiso 0.50 1 calc PR . .
C274 C -1.032(3) -0.1288(19) -0.2425(16) 0.207 Uiso 0.50 1 d P . .
H27G H -0.9678 -0.1237 -0.2379 0.248 Uiso 0.50 1 calc PR . .
H27H H -1.0453 -0.1363 -0.2125 0.248 Uiso 0.50 1 calc PR . .
C175 C -1.135(3) -0.068(2) -0.154(2) 0.250 Uiso 0.50 1 d P . .
H17O H -1.1668 -0.0724 -0.1283 0.300 Uiso 0.50 1 calc PR . .
H17P H -1.0847 -0.0336 -0.1332 0.300 Uiso 0.50 1 calc PR . .
C275 C -1.081(3) -0.184(2) -0.297(2) 0.268 Uiso 0.50 1 d P . .
H27I H -1.0522 -0.1832 -0.3244 0.321 Uiso 0.50 1 calc PR . .
H27J H -1.1421 -0.1791 -0.3075 0.321 Uiso 0.50 1 calc PR . .
C176 C -1.093(3) -0.132(2) -0.1771(18) 0.250 Uiso 0.50 1 d P . .
H17Q H -1.1410 -0.1671 -0.1970 0.375 Uiso 0.50 1 calc PR . .
H17R H -1.0564 -0.1362 -0.1472 0.375 Uiso 0.50 1 calc PR . .
H17S H -1.0575 -0.1278 -0.2007 0.375 Uiso 0.50 1 calc PR . .
C276 C -1.084(2) -0.2513(15) -0.2940(13) 0.174 Uiso 0.50 1 d P . .
H27K H -1.0246 -0.2536 -0.2777 0.262 Uiso 0.50 1 calc PR . .
H27L H -1.1049 -0.2838 -0.3301 0.262 Uiso 0.50 1 calc PR . .
H27M H -1.1229 -0.2559 -0.2726 0.262 Uiso 0.50 1 calc PR . .
C177 C -0.7189(6) 0.1550(5) -0.1104(4) 0.098 Uani 1 1 d . . .
H7 H -0.7312 0.1134 -0.1125 0.118 Uiso 1 1 calc R . .
H8 H -0.6827 0.1820 -0.0740 0.118 Uiso 1 1 calc R . .
C178 C -0.6680(6) 0.1553(6) -0.1496(4) 0.123 Uani 1 1 d . . .
H17E H -0.6606 0.1959 -0.1501 0.148 Uiso 1 1 calc R . .
H17F H -0.7017 0.1252 -0.1856 0.148 Uiso 1 1 calc R . .
C179 C -0.5743(8) 0.1399(6) -0.1356(6) 0.137 Uani 1 1 d . . .
H17G H -0.5364 0.1539 -0.1543 0.164 Uiso 1 1 calc R . .
H17H H -0.5471 0.1623 -0.0969 0.164 Uiso 1 1 calc R . .
C180 C -0.5787(9) 0.0799(7) -0.1497(6) 0.155 Uiso 1 1 d . . .
H18C H -0.6074 0.0583 -0.1884 0.186 Uiso 1 1 calc R . .
H18D H -0.6174 0.0668 -0.1311 0.186 Uiso 1 1 calc R . .
C181 C -0.4858(10) 0.0568(8) -0.1380(6) 0.159 Uiso 1 1 d . . .
H18E H -0.4433 0.0727 -0.1531 0.191 Uiso 1 1 calc R . .
H18F H -0.4601 0.0724 -0.0991 0.191 Uiso 1 1 calc R . .
C182 C -0.5035(13) -0.0087(10) -0.1619(8) 0.209 Uiso 1 1 d . . .
H18G H -0.5177 -0.0235 -0.2011 0.250 Uiso 1 1 calc R . .
H18H H -0.5553 -0.0241 -0.1529 0.250 Uiso 1 1 calc R . .
C183 C -0.4187(15) -0.0371(12) -0.1419(9) 0.221 Uiso 1 1 d . . .
C184 C -0.412(3) -0.103(2) -0.1672(18) 0.250 Uiso 0.50 1 d P . .
H18I H -0.4174 -0.1156 -0.2053 0.375 Uiso 0.50 1 calc PR . .
H18J H -0.4591 -0.1284 -0.1626 0.375 Uiso 0.50 1 calc PR . .
H18K H -0.3552 -0.1082 -0.1502 0.375 Uiso 0.50 1 calc PR . .
C284 C -0.364(3) 0.028(2) -0.1091(18) 0.250 Uiso 0.50 1 d P . .
H28C H -0.3404 0.0348 -0.0722 0.375 Uiso 0.50 1 calc PR . .
H28D H -0.4013 0.0575 -0.1101 0.375 Uiso 0.50 1 calc PR . .
H28E H -0.3155 0.0344 -0.1244 0.375 Uiso 0.50 1 calc PR . .

loop_
_atom_site_aniso_label
_atom_site_aniso_U_11
_atom_site_aniso_U_22
_atom_site_aniso_U_33
_atom_site_aniso_U_23
_atom_site_aniso_U_13
_atom_site_aniso_U_12
Co1 0.047 0.119 0.051 0.039 0.017 0.027
S1 0.082 0.187 0.096 0.077 0.038 0.071
N1 0.062 0.126 0.066 0.046 0.026 0.029
C1 0.051 0.142 0.056 0.051 0.017 0.029
Co2 0.046 0.114 0.044 0.035 0.016 0.025
S2 0.058 0.155 0.071 0.041 0.000 0.013
N2 0.071 0.113 0.066 0.042 0.028 0.036
C2 0.059 0.121 0.042 0.038 0.015 0.036
S3 0.052 0.181 0.058 0.048 0.010 0.019
N3 0.051 0.094 0.070 0.036 0.019 0.024
C3 0.055 0.101 0.066 0.027 0.012 0.027
S4 0.072 0.114 0.066 0.028 0.021 0.035
N4 0.044 0.122 0.043 0.034 0.014 0.014
C4 0.051 0.144 0.068 0.054 0.020 0.018
N5 0.054 0.108 0.047 0.031 0.018 0.033
C5 0.051 0.137 0.065 0.046 0.017 0.020
N6 0.044 0.109 0.055 0.031 0.013 0.021
C6 0.055 0.127 0.054 0.038 0.020 0.027
N7 0.046 0.106 0.051 0.030 0.013 0.018
C7 0.040 0.097 0.061 0.028 0.008 0.018
N8 0.050 0.117 0.047 0.026 0.011 0.019
C8 0.039 0.130 0.047 0.044 0.010 0.021
N9 0.053 0.092 0.057 0.024 0.014 0.020
C9 0.045 0.133 0.048 0.038 0.012 0.026
N10 0.056 0.109 0.070 0.028 0.008 0.016
C10 0.060 0.116 0.078 0.051 0.036 0.038
N11 0.049 0.130 0.071 0.034 -0.005 0.005
C11 0.036 0.138 0.048 0.041 0.010 0.021
N12 0.063 0.116 0.066 0.023 0.021 0.018
C12 0.044 0.126 0.051 0.042 0.017 0.026
N13 0.047 0.103 0.051 0.034 0.012 0.025
C13 0.043 0.115 0.050 0.032 0.014 0.021
N14 0.060 0.098 0.058 0.033 0.021 0.028
C14 0.050 0.122 0.057 0.027 0.009 0.022
N15 0.043 0.110 0.046 0.033 0.012 0.022
C15 0.062 0.108 0.069 0.035 0.025 0.025
N16 0.057 0.098 0.054 0.032 0.015 0.027
C16 0.084 0.212 0.088 0.055 -0.001 0.012
N17 0.069 0.092 0.057 0.032 0.018 0.025
N18 0.041 0.103 0.046 0.030 0.005 0.017
N19 0.061 0.131 0.056 0.044 0.030 0.031
N20 0.057 0.112 0.053 0.032 0.018 0.020
N21 0.048 0.085 0.051 0.021 0.013 0.015
N22 0.053 0.111 0.047 0.031 0.022 0.031
N23 0.045 0.119 0.051 0.045 0.013 0.020
N24 0.048 0.097 0.053 0.031 0.010 0.026
C24 0.058 0.127 0.052 0.032 0.005 0.017
N25 0.052 0.103 0.038 0.025 0.011 0.019
C25 0.058 0.152 0.057 0.043 0.014 0.028
N26 0.047 0.104 0.055 0.041 0.015 0.023
C26 0.070 0.147 0.063 0.050 0.019 0.026
N27 0.062 0.113 0.051 0.031 0.010 0.019
C27 0.082 0.160 0.075 0.054 0.031 0.045
N28 0.076 0.102 0.075 0.044 0.017 0.029
C28 0.083 0.208 0.073 0.049 0.016 0.046
N29 0.058 0.107 0.057 0.034 0.015 0.035
C29 0.086 0.153 0.085 0.045 0.026 0.016
N30 0.092 0.092 0.069 0.014 -0.005 0.021
C30 0.096 0.129 0.091 0.049 0.033 0.039
N31 0.060 0.095 0.050 0.033 0.019 0.030
C31 0.129 0.150 0.183 0.059 0.044 0.045
N32 0.063 0.092 0.048 0.025 0.010 0.025
C32 0.071 0.108 0.074 0.037 0.015 0.017
N33 0.064 0.122 0.048 0.037 0.010 0.029
C33 0.079 0.118 0.060 0.020 0.008 0.004
N34 0.058 0.111 0.039 0.029 0.016 0.026
C34 0.072 0.135 0.076 0.030 0.019 0.014
N35 0.082 0.111 0.064 0.031 0.005 0.029
C35 0.061 0.179 0.087 0.040 0.021 0.018
N36 0.070 0.090 0.053 0.032 0.020 0.022
C36 0.082 0.170 0.075 0.046 0.014 0.018
C37 0.106 0.155 0.144 0.038 0.039 0.005
C40 0.067 0.117 0.059 0.032 0.013 0.019
C41 0.073 0.130 0.074 0.046 0.029 0.029
C42 0.081 0.145 0.107 0.069 0.037 0.039
C43 0.111 0.180 0.177 0.101 0.070 0.067
C44 0.160 0.205 0.130 0.055 0.071 0.035
C48 0.043 0.132 0.047 0.038 0.011 0.029
C49 0.044 0.137 0.053 0.037 0.013 0.024
C50 0.043 0.136 0.055 0.043 0.013 0.026
C51 0.038 0.119 0.054 0.029 0.013 0.019
C52 0.037 0.122 0.045 0.033 0.013 0.029
C53 0.037 0.116 0.054 0.027 0.008 0.023
C54 0.053 0.118 0.052 0.037 0.022 0.033
C55 0.052 0.130 0.052 0.037 0.020 0.031
C56 0.053 0.121 0.058 0.027 0.016 0.020
C57 0.062 0.097 0.068 0.025 0.025 0.022
C58 0.064 0.108 0.046 0.035 0.027 0.022
C59 0.061 0.099 0.044 0.024 0.013 0.026
C60 0.068 0.105 0.046 0.040 0.029 0.039
C61 0.064 0.118 0.052 0.027 0.013 0.018
C62 0.056 0.156 0.057 0.046 0.015 0.022
C63 0.061 0.179 0.067 0.051 0.014 0.013
C69 0.078 0.110 0.064 0.040 0.018 0.029
C70 0.076 0.100 0.054 0.031 0.010 0.028
C71 0.085 0.114 0.063 0.034 0.019 0.038
C72 0.087 0.110 0.067 0.038 0.017 0.035
C73 0.110 0.134 0.079 0.050 0.025 0.048
C74 0.112 0.119 0.087 0.044 0.032 0.059
C77 0.067 0.099 0.055 0.037 0.024 0.037
C78 0.058 0.115 0.049 0.029 0.011 0.029
C79 0.068 0.117 0.062 0.029 0.023 0.040
C80 0.078 0.124 0.062 0.033 0.022 0.044
C81 0.090 0.124 0.063 0.023 0.026 0.044
C82 0.107 0.137 0.090 0.024 0.032 0.058
C83 0.113 0.118 0.102 0.012 0.009 0.054
C84 0.163 0.159 0.166 0.045 0.056 0.079
C85 0.053 0.107 0.051 0.036 0.021 0.025
C86 0.061 0.123 0.047 0.040 0.016 0.034
C87 0.057 0.112 0.053 0.037 0.013 0.015
C88 0.064 0.114 0.058 0.038 0.016 0.031
C89 0.075 0.109 0.061 0.032 0.033 0.028
C90 0.099 0.109 0.098 0.048 0.036 0.044
C91 0.129 0.117 0.140 0.054 0.047 0.061
C93 0.049 0.119 0.052 0.038 0.020 0.025
C94 0.042 0.100 0.047 0.023 0.004 0.016
C95 0.042 0.121 0.058 0.032 0.013 0.021
C96 0.046 0.133 0.036 0.023 0.011 0.020
C97 0.046 0.140 0.044 0.037 0.011 0.028
C98 0.055 0.145 0.045 0.042 0.021 0.031
C99 0.044 0.115 0.057 0.035 0.009 0.025
C100 0.043 0.118 0.049 0.036 0.011 0.016
C101 0.056 0.127 0.069 0.045 0.013 0.017
C102 0.055 0.126 0.079 0.045 0.012 0.020
C103 0.038 0.123 0.057 0.030 0.004 0.022
C104 0.043 0.119 0.043 0.034 0.011 0.031
C105 0.058 0.118 0.060 0.047 0.024 0.026
C106 0.062 0.098 0.045 0.029 0.010 0.015
C107 0.063 0.120 0.059 0.036 0.005 0.019
C108 0.072 0.120 0.054 0.037 0.011 0.035
C109 0.133 0.151 0.083 0.059 0.039 0.081
C116 0.051 0.129 0.050 0.036 0.016 0.033
C117 0.063 0.133 0.060 0.039 0.028 0.029
C118 0.051 0.108 0.047 0.029 0.009 0.022
C119 0.055 0.121 0.056 0.038 0.018 0.025
C120 0.050 0.122 0.068 0.042 0.017 0.031
C121 0.057 0.119 0.072 0.030 0.013 0.021
C122 0.069 0.124 0.118 0.052 0.032 0.037
C123 0.094 0.102 0.118 0.026 0.019 0.038
C124 0.135 0.117 0.093 0.031 0.010 0.038
C140 0.050 0.110 0.061 0.044 0.016 0.033
C141 0.053 0.150 0.065 0.055 0.019 0.028
C142 0.057 0.114 0.082 0.046 0.018 0.032
C143 0.059 0.116 0.056 0.033 0.015 0.037
C144 0.051 0.114 0.042 0.038 0.014 0.027
C145 0.045 0.114 0.044 0.028 0.017 0.029
C146 0.053 0.112 0.048 0.032 0.019 0.030
C147 0.049 0.119 0.057 0.042 0.019 0.027
C148 0.047 0.121 0.064 0.049 0.017 0.024
C149 0.053 0.113 0.039 0.023 0.009 0.030
C150 0.058 0.092 0.039 0.025 0.015 0.023
C151 0.061 0.100 0.042 0.033 0.017 0.030
C152 0.081 0.101 0.058 0.035 0.024 0.037
C153 0.057 0.142 0.046 0.047 0.017 0.029
C154 0.058 0.115 0.044 0.031 0.019 0.027
C155 0.053 0.118 0.049 0.036 0.019 0.036
C156 0.052 0.130 0.052 0.036 0.015 0.028
C157 0.062 0.116 0.070 0.036 0.026 0.029
C158 0.077 0.144 0.074 0.020 0.037 0.026
C159 0.111 0.120 0.099 0.022 0.066 0.020
C161 0.069 0.120 0.056 0.020 -0.002 0.026
C162 0.073 0.108 0.100 0.022 0.014 0.006
C169 0.095 0.104 0.070 0.025 0.004 0.027
C170 0.096 0.141 0.088 0.031 0.018 0.038
C171 0.095 0.139 0.131 0.038 0.028 0.020
C177 0.084 0.121 0.084 0.041 0.006 0.034
C178 0.094 0.183 0.100 0.054 0.040 0.048
C179 0.128 0.114 0.174 0.055 0.059 0.036

loop_
_atom_type_symbol
_atom_type_description
_atom_type_scat_dispersion_real
_atom_type_scat_dispersion_imag
_atom_type_scat_source
Co Co 0.3494 0.9721 'International Tables Vol C Tables 4.2.6.8 and 6.1.1.4'
N N 0.0061 0.0033 'International Tables Vol C Tables 4.2.6.8 and 6.1.1.4'
C C 0.0033 0.0016 'International Tables Vol C Tables 4.2.6.8 and 6.1.1.4'
H H 0.0000 0.0000 'International Tables Vol C Tables 4.2.6.8 and 6.1.1.4'
S S 0.1246 0.1234 'International Tables Vol C Tables 4.2.6.8 and 6.1.1.4'

loop_
_geom_angle_atom_site_label_1
_geom_angle_atom_site_label_2
_geom_angle_atom_site_label_3
_geom_angle
_geom_angle_site_symmetry_1
_geom_angle_site_symmetry_3
N1 Co1 N2 96.0(3) . .
N1 Co1 N6 89.2(2) . .
N2 Co1 N6 90.0(2) . .
N1 Co1 N3 90.7(2) . .
N2 Co1 N3 89.0(2) . .
N6 Co1 N3 179.0(3) . .
N1 Co1 N4 171.6(2) . .
N2 Co1 N4 88.2(2) . .
N6 Co1 N4 98.1(2) . .
N3 Co1 N4 82.0(2) . .
N1 Co1 N5 88.5(3) . .
N2 Co1 N5 171.4(2) . .
N6 Co1 N5 82.8(2) . .
N3 Co1 N5 98.2(2) . .
N4 Co1 N5 88.2(2) . .
C1 N1 Co1 168.1(7) . .
N1 C1 S1 178.8(10) . .
N19 Co2 N20 97.8(3) . .
N19 Co2 N22 166.4(2) . .
N20 Co2 N22 90.7(2) . .
N19 Co2 N24 89.6(2) . .
N20 Co2 N24 89.9(2) . .
N22 Co2 N24 101.1(2) . .
N19 Co2 N21 87.1(2) . .
N20 Co2 N21 87.9(2) . .
N22 Co2 N21 82.6(2) . .
N24 Co2 N21 175.8(3) . .
N19 Co2 N23 87.8(2) . .
N20 Co2 N23 169.3(2) . .
N22 Co2 N23 85.6(2) . .
N24 Co2 N23 81.0(2) . .
N21 Co2 N23 101.5(2) . .
C2 N2 Co1 158.1(7) . .
N2 C2 S2 178.8(9) . .
C7 N3 C3 119.1(7) . .
C7 N3 Co1 124.4(6) . .
C3 N3 Co1 116.2(5) . .
N3 C3 C4 121.6(8) . .
C8 N4 C12 115.4(6) . .
C8 N4 Co1 123.0(4) . .
C12 N4 Co1 121.5(5) . .
C3 C4 C5 117.8(9) . .
C48 N5 C52 117.0(7) . .
C48 N5 Co1 119.5(6) . .
C52 N5 Co1 123.4(5) . .
C6 C5 C4 119.9(7) . .
C57 N6 C53 119.5(6) . .
C57 N6 Co1 118.4(6) . .
C53 N6 Co1 121.7(5) . .
C5 C6 C7 117.7(8) . .
C13 N7 C8 121.4(7) . .
C13 N7 C7 119.9(6) . .
C8 N7 C7 118.6(7) . .
N3 C7 C6 123.8(8) . .
N3 C7 N7 115.8(6) . .
C6 C7 N7 120.3(7) . .
C13 N8 C14 112.5(8) . .
N4 C8 C9 123.4(6) . .
N4 C8 N7 115.9(6) . .
C9 C8 N7 120.5(6) . .
C15 N9 C13 112.2(7) . .
C8 C9 C10 118.6(7) . .
C15 N10 C14 112.2(7) . .
C11 C10 C9 119.2(7) . .
C14 N11 C24 121.4(7) . .
C14 N11 C16 119.8(9) . .
C24 N11 C16 118.8(8) . .
C10 C11 C12 118.4(7) . .
C15 N12 C40 120.6(8) . .
C15 N12 C32 121.3(7) . .
C40 N12 C32 117.9(8) . .
N4 C12 C11 124.9(7) . .
C58 N13 C52 123.6(7) . .
C58 N13 C53 116.7(6) . .
C52 N13 C53 118.4(6) . .
N8 C13 N9 128.6(8) . .
N8 C13 N7 116.4(8) . .
N9 C13 N7 114.9(6) . .
C58 N14 C59 115.7(7) . .
N8 C14 N10 126.6(7) . .
N8 C14 N11 116.1(9) . .
N10 C14 N11 117.3(8) . .
C58 N15 C60 113.0(7) . .
N9 C15 N10 127.7(9) . .
N9 C15 N12 116.5(7) . .
N10 C15 N12 115.8(8) . .
C60 N16 C59 115.0(7) . .
C17 C16 N11 109.9(11) . .
C59 N17 C69 120.4(7) . .
C59 N17 C61 118.2(7) . .
C69 N17 C61 118.4(8) . .
C16 C17 C18 124.0(16) . .
C60 N18 C77 120.1(7) . .
C60 N18 C85 120.9(7) . .
C77 N18 C85 118.7(6) . .
C19 C18 C17 89.1(16) . .
C93 N19 Co2 161.0(6) . .
C18 C19 C20 120.1(16) . .
C94 N20 Co2 158.5(5) . .
C21 C20 C19 110.9(15) . .
C99 N21 C95 117.4(6) . .
C99 N21 Co2 123.1(5) . .
C95 N21 Co2 119.3(6) . .
C22 C21 C20 106.9(16) . .
C100 N22 C104 117.2(7) . .
C100 N22 Co2 124.0(5) . .
C104 N22 Co2 118.8(5) . .
C23 C22 C21 107.8(16) . .
C144 N23 C140 118.4(6) . .
C144 N23 Co2 124.4(4) . .
C140 N23 Co2 117.2(5) . .
C149 N24 C145 118.6(6) . .
C149 N24 Co2 116.5(4) . .
C145 N24 Co2 123.0(6) . .
N11 C24 C25 114.0(6) . .
C105 N25 C100 123.2(6) . .
C105 N25 C99 118.5(6) . .
C100 N25 C99 118.3(6) . .
C24 C25 C26 111.6(6) . .
C105 N26 C106 112.3(7) . .
C25 C26 C27 115.8(7) . .
C105 N27 C107 113.9(7) . .
C28 C27 C26 112.9(7) . .
C106 N28 C107 115.0(7) . .
C27 C28 C29 113.1(8) . .
C106 N29 C116 122.1(6) . .
C106 N29 C108 121.1(7) . .
C116 N29 C108 116.7(6) . .
C30 C29 C28 111.1(8) . .
C107 N30 C124 121.2(8) . .
C107 N30 C132 118.1(8) . .
C124 N30 C132 120.7(9) . .
C31 C30 C29 112.8(9) . .
C145 N31 C150 119.6(6) . .
C145 N31 C144 116.3(6) . .
C150 N31 C144 123.7(7) . .
C150 N32 C152 112.3(6) . .
N12 C32 C33 114.3(7) . .
C152 N33 C151 113.1(7) . .
C34 C33 C32 114.2(7) . .
C151 N34 C150 113.7(7) . .
C33 C34 C35 115.0(7) . .
C152 N35 C169 120.9(7) . .
C152 N35 C177 119.9(8) . .
C169 N35 C177 116.2(8) . .
C34 C35 C36 117.0(8) . .
C151 N36 C153 121.3(7) . .
C151 N36 C161 120.8(7) . .
C153 N36 C161 117.6(6) . .
C37 C36 C35 116.2(9) . .
C36 C37 C38 115.5(10) . .
C37 C38 C39 114.4(11) . .
N12 C40 C41 113.4(6) . .
C42 C41 C40 113.4(6) . .
C41 C42 C43 114.0(8) . .
C44 C43 C42 120.6(13) . .
C43 C44 C45 111.5(15) . .
C44 C45 C46 107.7(16) . .
C45 C46 C47 107.0(17) . .
N5 C48 C49 125.8(8) . .
C48 C49 C50 116.3(7) . .
C51 C50 C49 119.8(8) . .
C50 C51 C52 119.1(8) . .
N5 C52 C51 121.9(6) . .
N5 C52 N13 115.9(7) . .
C51 C52 N13 122.2(7) . .
N6 C53 C54 122.2(8) . .
N6 C53 N13 118.1(6) . .
C54 C53 N13 119.6(8) . .
C53 C54 C55 117.9(8) . .
C56 C55 C54 119.8(7) . .
C55 C56 C57 120.5(9) . .
N6 C57 C56 120.1(9) . .
N14 C58 N15 126.4(8) . .
N14 C58 N13 118.9(7) . .
N15 C58 N13 114.7(8) . .
N17 C59 N16 119.3(8) . .
N17 C59 N14 118.5(7) . .
N16 C59 N14 122.3(8) . .
N16 C60 N15 127.0(7) . .
N16 C60 N18 116.0(7) . .
N15 C60 N18 117.0(8) . .
N17 C61 C62 110.8(5) . .
C63 C62 C61 112.7(6) . .
C62 C63 C64 109.5(7) . .
C65 C64 C63 113.8(8) . .
C64 C65 C66 115.3(8) . .
C67 C66 C65 114.0(10) . .
C66 C67 C68 116.2(11) . .
N17 C69 C70 114.0(6) . .
C71 C70 C69 110.7(6) . .
C72 C71 C70 114.8(7) . .
C73 C72 C71 114.1(7) . .
C72 C73 C74 115.1(7) . .
C75 C74 C73 113.2(8) . .
C74 C75 C76 112.0(9) . .
N18 C77 C78 113.7(6) . .
C77 C78 C79 110.1(6) . .
C80 C79 C78 112.6(6) . .
C81 C80 C79 111.7(6) . .
C80 C81 C82 114.4(7) . .
C83 C82 C81 114.0(9) . .
C82 C83 C84 112.2(10) . .
N18 C85 C86 114.2(6) . .
C85 C86 C87 113.1(6) . .
C88 C87 C86 114.6(7) . .
C87 C88 C89 115.2(7) . .
C90 C89 C88 114.9(8) . .
C91 C90 C89 117.1(9) . .
C90 C91 C92 113.3(13) . .
N19 C93 S3 178.9(8) . .
N20 C94 S4 177.6(8) . .
N21 C95 C96 122.9(9) . .
C95 C96 C97 119.3(8) . .
C98 C97 C96 120.0(6) . .
C97 C98 C99 117.4(9) . .
N21 C99 C98 123.0(8) . .
N21 C99 N25 117.6(6) . .
C98 C99 N25 119.3(8) . .
N22 C100 C101 121.4(7) . .
N22 C100 N25 116.7(7) . .
C101 C100 N25 121.8(8) . .
C100 C101 C102 121.1(9) . .
C101 C102 C103 118.2(9) . .
C104 C103 C102 118.0(7) . .
C103 C104 N22 123.9(8) . .
N27 C105 N26 129.7(8) . .
N27 C105 N25 114.8(7) . .
N26 C105 N25 115.4(7) . .
N28 C106 N26 126.2(7) . .
N28 C106 N29 117.3(7) . .
N26 C106 N29 116.5(7) . .
N30 C107 N28 117.8(8) . .
N30 C107 N27 119.2(7) . .
N28 C107 N27 122.9(8) . .
C109 C108 N29 112.7(6) . .
C108 C109 C110 108.3(7) . .
C111 C110 C109 116.3(10) . .
C110 C111 C112 117.4(14) . .
C111 C112 C113 109.6(11) . .
C114 C113 C112 108.6(9) . .
C113 C114 C115 110.7(9) . .
N29 C116 C117 111.9(5) . .
C118 C117 C116 115.2(5) . .
C117 C118 C119 116.9(6) . .
C118 C119 C120 112.0(6) . .
C121 C120 C119 115.2(6) . .
C120 C121 C122 109.9(6) . .
C121 C122 C123 113.7(7) . .
N30 C124 C125 113.1(10) . .
C126 C125 C124 114.2(12) . .
C127 C126 C125 119.8(14) . .
C126 C127 C128 120.7(13) . .
C129 C128 C127 110.3(12) . .
C128 C129 C130 114.1(13) . .
C129 C130 C131 104.0(13) . .
N30 C132 C133 111.8(9) . .
C134 C133 C132 114.5(12) . .
C133 C134 C135 111.9(14) . .
C134 C135 C136 109.3(15) . .
C137 C136 C135 100.8(15) . .
C136 C137 C138 105.2(15) . .
C139 C138 C137 109.4(17) . .
N23 C140 C141 122.0(7) . .
C142 C141 C140 118.8(7) . .
C141 C142 C143 118.5(8) . .
C144 C143 C142 119.6(7) . .
N23 C144 C143 122.5(6) . .
N23 C144 N31 115.7(6) . .
C143 C144 N31 121.8(6) . .
N24 C145 N31 118.5(6) . .
N24 C145 C146 120.8(8) . .
N31 C145 C146 120.7(6) . .
C147 C146 C145 119.4(7) . .
C146 C147 C148 121.0(7) . .
C147 C148 C149 114.1(8) . .
N24 C149 C148 125.9(7) . .
N32 C150 N34 127.8(7) . .
N32 C150 N31 118.8(6) . .
N34 C150 N31 113.4(7) . .
N34 C151 N33 125.4(6) . .
N34 C151 N36 118.1(8) . .
N33 C151 N36 116.5(7) . .
N32 C152 N33 127.1(9) . .
N32 C152 N35 116.8(7) . .
N33 C152 N35 116.0(8) . .
N36 C153 C154 117.2(6) . .
C155 C154 C153 114.4(6) . .
C154 C155 C156 115.0(6) . .
C157 C156 C155 114.2(6) . .
C158 C157 C156 116.9(7) . .
C157 C158 C159 114.5(8) . .
C160 C159 C158 114.5(9) . .
N36 C161 C162 112.1(6) . .
C161 C162 C163 102.4(8) . .
C164 C163 C162 113.9(15) . .
C163 C164 C165 119.6(17) . .
C166 C165 C164 113.2(17) . .
C267 C166 C165 122(3) . .
C267 C166 C167 91(3) . .
C165 C166 C167 108(2) . .
C168 C167 C166 101(5) . .
C166 C267 C268 116(4) . .
N35 C169 C170 112.6(7) . .
C169 C170 C171 111.2(8) . .
C172 C171 C272 76.4(17) . .
C172 C171 C170 110.8(13) . .
C272 C171 C170 111.9(15) . .
C173 C172 C171 107(3) . .
C273 C272 C171 127(3) . .
C172 C173 C174 108(4) . .
C272 C273 C274 116(3) . .
C175 C174 C173 114(5) . .
C275 C274 C273 108(3) . .
C174 C175 C176 120(4) . .
C274 C275 C276 113(4) . .
N35 C177 C178 113.0(8) . .
C177 C178 C179 112.4(9) . .
C180 C179 C178 112.3(12) . .
C179 C180 C181 117.9(13) . .
C182 C181 C180 109.0(15) . .
C181 C182 C183 112.9(18) . .
C184 C183 C284 143(3) . .
C184 C183 C182 125(3) . .
C284 C183 C182 89(2) . .

loop_
_geom_bond_atom_site_label_1
_geom_bond_atom_site_label_2
_geom_bond_distance
_geom_bond_site_symmetry_2
Co1 N1 2.058(7) .
Co1 N2 2.076(8) .
Co1 N6 2.144(5) .
Co1 N3 2.155(6) .
Co1 N4 2.163(6) .
Co1 N5 2.179(7) .
S1 C1 1.628(8) .
N1 C1 1.169(9) .
Co2 N19 2.044(7) .
Co2 N20 2.047(6) .
Co2 N22 2.152(7) .
Co2 N24 2.157(6) .
Co2 N21 2.161(5) .
Co2 N23 2.205(6) .
S2 C2 1.634(8) .
N2 C2 1.146(9) .
S3 C93 1.601(8) .
N3 C7 1.310(9) .
N3 C3 1.351(10) .
C3 C4 1.387(10) .
S4 C94 1.645(8) .
N4 C8 1.346(9) .
N4 C12 1.347(8) .
C4 C5 1.411(12) .
N5 C48 1.337(8) .
N5 C52 1.345(10) .
C5 C6 1.366(12) .
N6 C57 1.342(10) .
N6 C53 1.366(10) .
C6 C7 1.386(10) .
N7 C13 1.393(10) .
N7 C8 1.418(8) .
N7 C7 1.438(10) .
N8 C13 1.329(9) .
N8 C14 1.340(11) .
C8 C9 1.368(10) .
N9 C15 1.325(10) .
N9 C13 1.331(10) .
C9 C10 1.392(10) .
N10 C15 1.349(10) .
N10 C14 1.353(11) .
C10 C11 1.353(11) .
N11 C14 1.360(10) .
N11 C24 1.458(12) .
N11 C16 1.477(13) .
C11 C12 1.361(10) .
N12 C15 1.391(11) .
N12 C40 1.453(10) .
N12 C32 1.467(11) .
N13 C58 1.400(10) .
N13 C52 1.409(8) .
N13 C53 1.413(10) .
N14 C58 1.322(10) .
N14 C59 1.378(10) .
N15 C58 1.343(9) .
N15 C60 1.347(9) .
N16 C60 1.336(10) .
N16 C59 1.357(9) .
C16 C17 1.44(2) .
N17 C59 1.327(10) .
N17 C69 1.427(10) .
N17 C61 1.461(9) .
C17 C18 1.69(3) .
N18 C60 1.371(9) .
N18 C77 1.444(9) .
N18 C85 1.465(10) .
C18 C19 1.50(2) .
N19 C93 1.185(9) .
C19 C20 1.70(2) .
N20 C94 1.161(9) .
C20 C21 1.61(2) .
N21 C99 1.334(10) .
N21 C95 1.359(9) .
C21 C22 1.57(2) .
N22 C100 1.346(10) .
N22 C104 1.364(8) .
C22 C23 1.56(2) .
N23 C144 1.319(9) .
N23 C140 1.339(8) .
N24 C149 1.317(10) .
N24 C145 1.329(9) .
C24 C25 1.487(12) .
N25 C105 1.387(10) .
N25 C100 1.407(8) .
N25 C99 1.431(10) .
C25 C26 1.530(13) .
N26 C105 1.322(9) .
N26 C106 1.339(9) .
C26 C27 1.531(13) .
N27 C105 1.296(10) .
N27 C107 1.367(10) .
C27 C28 1.497(13) .
N28 C106 1.335(10) .
N28 C107 1.358(9) .
C28 C29 1.552(15) .
N29 C106 1.345(9) .
N29 C116 1.461(10) .
N29 C108 1.474(9) .
C29 C30 1.509(13) .
N30 C107 1.331(11) .
N30 C124 1.424(12) .
N30 C132 1.450(12) .
C30 C31 1.499(15) .
N31 C145 1.387(10) .
N31 C150 1.389(9) .
N31 C144 1.441(8) .
N32 C150 1.291(9) .
N32 C152 1.329(10) .
C32 C33 1.525(11) .
N33 C152 1.337(9) .
N33 C151 1.337(10) .
C33 C34 1.463(12) .
N34 C151 1.313(9) .
N34 C150 1.347(9) .
C34 C35 1.522(11) .
N35 C152 1.377(11) .
N35 C169 1.468(11) .
N35 C177 1.486(10) .
C35 C36 1.558(14) .
N36 C151 1.350(9) .
N36 C153 1.412(10) .
N36 C161 1.481(10) .
C36 C37 1.455(13) .
C37 C38 1.481(17) .
C38 C39 1.603(17) .
C40 C41 1.527(9) .
C41 C42 1.513(11) .
C42 C43 1.540(12) .
C43 C44 1.357(17) .
C44 C45 1.55(2) .
C45 C46 1.62(2) .
C46 C47 1.63(2) .
C48 C49 1.365(11) .
C49 C50 1.396(11) .
C50 C51 1.380(9) .
C51 C52 1.389(11) .
C53 C54 1.376(9) .
C54 C55 1.401(11) .
C55 C56 1.353(12) .
C56 C57 1.401(10) .
C61 C62 1.554(9) .
C62 C63 1.534(10) .
C63 C64 1.588(12) .
C64 C65 1.430(12) .
C65 C66 1.508(12) .
C66 C67 1.470(16) .
C67 C68 1.472(15) .
C69 C70 1.536(10) .
C70 C71 1.524(11) .
C71 C72 1.517(11) .
C72 C73 1.486(12) .
C73 C74 1.532(12) .
C74 C75 1.513(14) .
C75 C76 1.559(15) .
C77 C78 1.535(9) .
C78 C79 1.542(11) .
C79 C80 1.529(9) .
C80 C81 1.513(12) .
C81 C82 1.544(11) .
C82 C83 1.502(14) .
C83 C84 1.570(14) .
C85 C86 1.507(9) .
C86 C87 1.523(12) .
C87 C88 1.505(11) .
C88 C89 1.516(12) .
C89 C90 1.480(12) .
C90 C91 1.454(14) .
C91 C92 1.486(19) .
C95 C96 1.372(9) .
C96 C97 1.376(12) .
C97 C98 1.375(12) .
C98 C99 1.422(9) .
C100 C101 1.358(11) .
C101 C102 1.376(11) .
C102 C103 1.392(12) .
C103 C104 1.354(11) .
C108 C109 1.474(13) .
C109 C110 1.663(14) .
C110 C111 1.419(17) .
C111 C112 1.480(17) .
C112 C113 1.560(15) .
C113 C114 1.528(14) .
C114 C115 1.530(15) .
C116 C117 1.546(11) .
C117 C118 1.488(10) .
C118 C119 1.518(9) .
C119 C120 1.557(11) .
C120 C121 1.504(10) .
C121 C122 1.542(12) .
C122 C123 1.544(11) .
C124 C125 1.553(16) .
C125 C126 1.478(18) .
C126 C127 1.403(19) .
C127 C128 1.584(18) .
C128 C129 1.441(19) .
C129 C130 1.530(18) .
C130 C131 1.59(2) .
C132 C133 1.541(13) .
C133 C134 1.485(15) .
C134 C135 1.551(17) .
C135 C136 1.621(17) .
C136 C137 1.515(18) .
C137 C138 1.548(18) .
C138 C139 1.539(18) .
C140 C141 1.394(11) .
C141 C142 1.363(11) .
C142 C143 1.378(10) .
C143 C144 1.370(10) .
C145 C146 1.421(10) .
C146 C147 1.364(11) .
C147 C148 1.405(11) .
C148 C149 1.416(10) .
C153 C154 1.552(9) .
C154 C155 1.474(11) .
C155 C156 1.522(11) .
C156 C157 1.518(12) .
C157 C158 1.488(12) .
C158 C159 1.531(14) .
C159 C160 1.516(15) .
C161 C162 1.493(12) .
C162 C163 1.560(16) .
C163 C164 1.29(2) .
C164 C165 1.61(2) .
C165 C166 1.33(2) .
C166 C267 1.27(4) .
C166 C167 1.65(5) .
C167 C168 0.97(5) .
C267 C268 1.71(6) .
C169 C170 1.515(14) .
C170 C171 1.564(15) .
C171 C172 1.40(2) .
C171 C272 1.56(3) .
C172 C173 1.29(5) .
C272 C273 1.56(4) .
C173 C174 1.61(6) .
C273 C274 1.62(4) .
C174 C175 1.39(5) .
C274 C275 1.57(5) .
C175 C176 1.69(5) .
C275 C276 1.67(5) .
C177 C178 1.500(12) .
C178 C179 1.590(15) .
C179 C180 1.352(17) .
C180 C181 1.658(18) .
C181 C182 1.44(2) .
C182 C183 1.68(3) .
C183 C184 1.52(4) .
C183 C284 1.55(5) .
